data_7213829
loop_
_publ_author_name
'Chen, Yanmei'
'She, Shixiong'
'Gao, Qian'
'Gao, Dandan'
'Wang, Derong'
'Li, Yahong'
'Liu, Wei'
'Li, Wu'

_publ_section_title
;
 Synthesis, structures and properties of the first series of SrII--MII (M
 = Cu, Co, Ni and Zn) coordination polymers based on
 pyridine-2,5-dicarboxylic acid
;
_journal_issue 6
_journal_name_full CrystEngComm
_journal_page_first 1091
_journal_paper_doi 10.1039/c3ce41975d
_journal_volume 16
_journal_year 2014
_chemical_formula_moiety '2(C14 H18 Co N2 O14 Sr), H2 O'
_chemical_formula_sum 'C28 H38 Co2 N4 O29 Sr2'
_chemical_formula_weight 1187.72
_chemical_name_systematic
; 
 ? 
;
_space_group_IT_number 2
_symmetry_cell_setting triclinic
_symmetry_space_group_name_Hall '-P 1'
_symmetry_space_group_name_H-M 'P -1'
_atom_sites_solution_hydrogens geom
_atom_sites_solution_primary direct
_atom_sites_solution_secondary difmap
_audit_creation_method SHELXL-97
_cell_angle_alpha 112.8180(10)
_cell_angle_beta 95.8900(10)
_cell_angle_gamma 103.9090(10)
_cell_formula_units_Z 1
_cell_length_a 7.3083(5)
_cell_length_b 12.0765(9)
_cell_length_c 13.4566(9)
_cell_measurement_reflns_used 3226
_cell_measurement_temperature 296(2)
_cell_measurement_theta_max 27.853
_cell_measurement_theta_min 2.941
_cell_volume 1036.85(13)
_computing_cell_refinement 'SAINT (Bruker, 2005)'
_computing_data_collection 'APEX-II (Bruker, 2005)'
_computing_data_reduction 'SAINT (Bruker, 2005)'
_computing_molecular_graphics 'SHELXTL (Sheldrick, 2008) and DIAMOND (Brandenburg, 1999)'
_computing_publication_material 'SHELXTL (Sheldrick, 2008)'
_computing_structure_refinement 'SHELXL-97 (Sheldrick, 2008)'
_computing_structure_solution 'SHELXS-97 (Sheldrick, 2008)'
_diffrn_ambient_temperature 296(2)
_diffrn_measured_fraction_theta_full 0.994
_diffrn_measured_fraction_theta_max 0.994
_diffrn_measurement_device_type 'Bruker APEXII CCD'
_diffrn_measurement_method '\f and \w scans'
_diffrn_radiation_monochromator graphite
_diffrn_radiation_source 'fine-focus sealed tube'
_diffrn_radiation_type MoK\a
_diffrn_radiation_wavelength 0.71073
_diffrn_reflns_av_R_equivalents 0.0150
_diffrn_reflns_av_unetI/netI 0.0299
_diffrn_reflns_limit_h_max 9
_diffrn_reflns_limit_h_min -9
_diffrn_reflns_limit_k_max 9
_diffrn_reflns_limit_k_min -15
_diffrn_reflns_limit_l_max 16
_diffrn_reflns_limit_l_min -13
_diffrn_reflns_number 6379
_diffrn_reflns_theta_full 26.42
_diffrn_reflns_theta_max 26.42
_diffrn_reflns_theta_min 1.92
_exptl_absorpt_coefficient_mu 3.451
_exptl_absorpt_correction_T_max 0.4449
_exptl_absorpt_correction_T_min 0.3780
_exptl_absorpt_correction_type multi-scan
_exptl_absorpt_process_details 'SADABS (Bruker, 2005)'
_exptl_crystal_colour orange
_exptl_crystal_density_diffrn 1.902
_exptl_crystal_density_meas ?
_exptl_crystal_density_method 'not measured'
_exptl_crystal_description rod
_exptl_crystal_F_000 596
_exptl_crystal_size_max 0.35
_exptl_crystal_size_mid 0.33
_exptl_crystal_size_min 0.28
_refine_diff_density_max 0.649
_refine_diff_density_min -0.366
_refine_diff_density_rms 0.065
_refine_ls_extinction_method none
_refine_ls_goodness_of_fit_ref 1.009
_refine_ls_hydrogen_treatment mixed
_refine_ls_matrix_type full
_refine_ls_number_parameters 375
_refine_ls_number_reflns 4240
_refine_ls_number_restraints 62
_refine_ls_restrained_S_all 1.017
_refine_ls_R_factor_all 0.0376
_refine_ls_R_factor_gt 0.0281
_refine_ls_shift/su_max 0.001
_refine_ls_shift/su_mean 0.000
_refine_ls_structure_factor_coef Fsqd
_refine_ls_weighting_details 'calc w=1/[\s^2^(Fo^2^)+(0.0270P)^2^+0.9000P] where P=(Fo^2^+2Fc^2^)/3'
_refine_ls_weighting_scheme calc
_refine_ls_wR_factor_gt 0.0619
_refine_ls_wR_factor_ref 0.0654
_reflns_number_gt 3566
_reflns_number_total 4240
_reflns_threshold_expression >2sigma(I)
_cod_data_source_file c3ce41975d.txt
_cod_data_source_block 3
_cod_depositor_comments
;
The following automatic conversions were performed:

'_exptl_crystal_density_meas' value 'not measured' was changed to '?'
- the value is perceived as not measured.

Automatic conversion script
Id: cif_fix_values 3008 2015-01-20 13:52:24Z robertas 
;
_cod_database_code 7213829

loop_
_symmetry_equiv_pos_as_xyz
'x, y, z'
'-x, -y, -z'

loop_
_atom_site_label
_atom_site_type_symbol
_atom_site_fract_x
_atom_site_fract_y
_atom_site_fract_z
_atom_site_U_iso_or_equiv
_atom_site_adp_type
_atom_site_occupancy
_atom_site_symmetry_multiplicity
_atom_site_calc_flag
_atom_site_refinement_flags
_atom_site_disorder_assembly
_atom_site_disorder_group
Sr1 Sr 0.30698(4) 0.25902(2) 0.573984(19) 0.02879(8) Uani 1 1 d D . .
Co1 Co 0.33170(5) 0.16819(3) 0.21187(3) 0.02127(9) Uani 1 1 d . . .
O1 O 0.4068(3) 0.36389(17) 0.29223(14) 0.0317(4) Uani 1 1 d . A .
O2 O 0.4554(3) 0.54027(17) 0.26765(16) 0.0426(6) Uani 1 1 d . . .
O3 O 0.2668(4) 0.15728(19) -0.29801(16) 0.0449(6) Uani 1 1 d . . .
O4 O 0.2050(3) -0.00921(17) -0.26027(14) 0.0307(4) Uani 1 1 d . A .
O5 O 0.3160(3) 0.14904(17) 0.35761(14) 0.0300(4) Uani 1 1 d . A .
O6 O 0.2805(4) 0.01776(19) 0.43611(16) 0.0435(6) Uani 1 1 d . A .
O7 O 0.1502(4) -0.45502(18) -0.09992(16) 0.0464(6) Uani 1 1 d . A .
O8 O 0.1184(3) -0.31445(18) -0.16304(15) 0.0369(5) Uani 1 1 d . A .
O9 O 0.222(2) 0.3912(11) 0.4727(8) 0.050(2) Uani 0.470(16) 1 d PDU A 1
H9A H 0.206(14) 0.461(4) 0.490(5) 0.074 Uiso 0.470(16) 1 d PD A 1
H9B H 0.193(13) 0.345(6) 0.4062(18) 0.074 Uiso 0.470(16) 1 d PD A 1
O9B O 0.3267(18) 0.4272(7) 0.4998(6) 0.048(2) Uani 0.530(16) 1 d PDU A 2
H9C H 0.397(8) 0.4978(18) 0.544(2) 0.072 Uiso 0.530(16) 1 d PD A 2
H9D H 0.341(10) 0.405(3) 0.436(2) 0.072 Uiso 0.530(16) 1 d PD A 2
O10 O 0.0976(5) 0.3912(3) 0.6812(2) 0.0690(8) Uani 1 1 d D A .
H10A H 0.135(5) 0.422(3) 0.7484(8) 0.083 Uiso 1 1 d D . .
H10B H 0.081(6) 0.440(3) 0.655(2) 0.083 Uiso 1 1 d D . .
O11 O 0.674(3) 0.2905(16) 0.5448(17) 0.069(4) Uani 0.470(16) 1 d PDU A 1
H11A H 0.674(5) 0.218(2) 0.510(7) 0.104 Uiso 0.470(16) 1 d PD A 1
H11B H 0.684(6) 0.334(8) 0.510(7) 0.104 Uiso 0.470(16) 1 d PD A 1
O11B O 0.650(2) 0.2669(17) 0.5645(14) 0.072(3) Uani 0.530(16) 1 d PDU A 2
H11C H 0.680(4) 0.202(3) 0.552(7) 0.109 Uiso 0.530(16) 1 d PD A 2
H11D H 0.737(3) 0.333(3) 0.601(7) 0.109 Uiso 0.530(16) 1 d PD A 2
O12 O -0.0606(4) 0.1394(2) 0.48626(16) 0.0452(6) Uani 1 1 d D A .
H12A H -0.089(5) 0.103(3) 0.4186(8) 0.068 Uiso 1 1 d D . .
H12B H -0.106(5) 0.096(3) 0.517(2) 0.068 Uiso 1 1 d D . .
O13 O 0.0410(3) 0.1441(2) 0.17849(19) 0.0363(5) Uani 1 1 d D A .
H13C H -0.024(4) 0.099(3) 0.203(3) 0.055 Uiso 1 1 d D . .
H13D H -0.001(4) 0.200(2) 0.174(3) 0.055 Uiso 1 1 d D . .
O14 O 0.6153(3) 0.1716(3) 0.2241(3) 0.0628(8) Uani 1 1 d D A .
H14C H 0.655(5) 0.124(3) 0.243(4) 0.094 Uiso 1 1 d D . .
H14D H 0.693(4) 0.224(3) 0.213(4) 0.094 Uiso 1 1 d D . .
N1 N 0.3416(3) 0.22181(19) 0.07681(16) 0.0221(4) Uani 1 1 d . A .
N2 N 0.2598(3) -0.03272(19) 0.15745(16) 0.0235(5) Uani 1 1 d . A .
C1 C 0.3636(4) 0.3455(2) 0.1098(2) 0.0225(5) Uani 1 1 d . . .
C2 C 0.3451(4) 0.3973(2) 0.0360(2) 0.0304(6) Uani 1 1 d . A .
H2 H 0.3572 0.4827 0.0612 0.036 Uiso 1 1 calc R . .
C3 C 0.3084(4) 0.3212(3) -0.0760(2) 0.0300(6) Uani 1 1 d . . .
H3 H 0.2963 0.3549 -0.1270 0.036 Uiso 1 1 calc R A .
C4 C 0.2898(4) 0.1943(2) -0.1112(2) 0.0226(5) Uani 1 1 d . A .
C5 C 0.3053(4) 0.1493(2) -0.0313(2) 0.0242(5) Uani 1 1 d . . .
H5 H 0.2895 0.0637 -0.0545 0.029 Uiso 1 1 calc R A .
C6 C 0.4116(4) 0.4244(2) 0.2334(2) 0.0269(6) Uani 1 1 d . A .
C7 C 0.2520(4) 0.1081(2) -0.2329(2) 0.0256(6) Uani 1 1 d . . .
C8 C 0.2510(4) -0.0676(2) 0.2410(2) 0.0237(5) Uani 1 1 d . . .
C9 C 0.2108(5) -0.1914(3) 0.2246(2) 0.0337(7) Uani 1 1 d . A .
H9 H 0.2067 -0.2124 0.2841 0.040 Uiso 1 1 calc R . .
C10 C 0.1765(4) -0.2843(3) 0.1184(2) 0.0329(7) Uani 1 1 d . . .
H10 H 0.1495 -0.3686 0.1057 0.040 Uiso 1 1 calc R A .
C11 C 0.1828(4) -0.2508(2) 0.0314(2) 0.0234(5) Uani 1 1 d . A .
C12 C 0.2248(4) -0.1241(2) 0.0554(2) 0.0261(6) Uani 1 1 d . . .
H12 H 0.2291 -0.1011 -0.0030 0.031 Uiso 1 1 calc R A .
C13 C 0.2852(4) 0.0397(2) 0.3538(2) 0.0268(6) Uani 1 1 d . A .
C14 C 0.1468(4) -0.3492(2) -0.0866(2) 0.0263(6) Uani 1 1 d . . .
O15 O 0.111(2) 0.6022(11) 0.5863(9) 0.108(4) Uani 0.331(7) 1 d PU B 1
H15A H 0.0053 0.5524 0.5494 0.162 Uiso 0.331(7) 1 d PR B 1
H15B H 0.1971 0.6394 0.5656 0.162 Uiso 0.331(7) 1 d PR B 1
O15B O -0.030(3) 0.529(2) 0.6081(16) 0.085(5) Uani 0.169(7) 1 d PU B 2
H15C H -0.0793 0.5588 0.5710 0.128 Uiso 0.169(7) 1 d PR B 2
H15D H 0.0499 0.5945 0.6540 0.128 Uiso 0.169(7) 1 d PR B 2

loop_
_atom_site_aniso_label
_atom_site_aniso_U_11
_atom_site_aniso_U_22
_atom_site_aniso_U_33
_atom_site_aniso_U_23
_atom_site_aniso_U_13
_atom_site_aniso_U_12
Sr1 0.04878(18) 0.01864(13) 0.01414(12) 0.00584(10) 0.00546(11) 0.00458(11)
Co1 0.0297(2) 0.01849(17) 0.01588(17) 0.00764(14) 0.00524(14) 0.00724(14)
O1 0.0519(13) 0.0214(9) 0.0163(9) 0.0064(8) 0.0051(8) 0.0054(9)
O2 0.0720(16) 0.0160(10) 0.0256(10) 0.0037(8) 0.0017(10) 0.0012(10)
O3 0.0813(17) 0.0311(11) 0.0211(10) 0.0161(9) 0.0111(10) 0.0068(11)
O4 0.0473(12) 0.0215(9) 0.0196(9) 0.0077(8) 0.0059(8) 0.0062(9)
O5 0.0490(12) 0.0207(9) 0.0169(9) 0.0064(8) 0.0060(8) 0.0079(9)
O6 0.0796(17) 0.0304(11) 0.0196(10) 0.0126(9) 0.0128(10) 0.0113(11)
O7 0.0910(18) 0.0229(10) 0.0279(11) 0.0087(9) 0.0139(11) 0.0253(11)
O8 0.0604(14) 0.0281(10) 0.0233(10) 0.0110(8) 0.0069(9) 0.0165(10)
O9 0.082(6) 0.047(5) 0.036(4) 0.023(3) 0.023(4) 0.035(4)
O9B 0.081(6) 0.030(3) 0.030(3) 0.013(2) 0.014(3) 0.012(3)
O10 0.084(2) 0.0647(18) 0.0316(13) -0.0034(12) 0.0161(14) 0.0158(16)
O11 0.061(5) 0.060(5) 0.070(8) 0.022(4) 0.008(4) 0.001(4)
O11B 0.053(5) 0.105(8) 0.047(5) 0.012(5) 0.006(3) 0.040(6)
O12 0.0631(15) 0.0365(12) 0.0207(10) 0.0077(9) 0.0049(10) -0.0019(11)
O13 0.0318(11) 0.0400(12) 0.0534(13) 0.0330(11) 0.0138(10) 0.0148(10)
O14 0.0373(13) 0.0761(19) 0.122(2) 0.0807(19) 0.0305(15) 0.0272(13)
N1 0.0304(12) 0.0188(10) 0.0179(10) 0.0093(9) 0.0053(9) 0.0066(9)
N2 0.0346(12) 0.0194(10) 0.0169(10) 0.0073(9) 0.0064(9) 0.0094(9)
C1 0.0264(13) 0.0189(12) 0.0197(12) 0.0077(10) 0.0051(10) 0.0032(10)
C2 0.0462(17) 0.0169(13) 0.0268(14) 0.0104(11) 0.0059(12) 0.0068(12)
C3 0.0452(17) 0.0248(14) 0.0222(13) 0.0143(11) 0.0058(12) 0.0080(12)
C4 0.0276(14) 0.0231(13) 0.0174(12) 0.0098(10) 0.0053(10) 0.0059(11)
C5 0.0355(15) 0.0180(12) 0.0188(12) 0.0082(10) 0.0064(11) 0.0068(11)
C6 0.0322(15) 0.0195(13) 0.0211(13) 0.0050(11) 0.0019(11) 0.0022(11)
C7 0.0322(15) 0.0242(13) 0.0192(12) 0.0092(11) 0.0054(11) 0.0065(11)
C8 0.0305(14) 0.0216(13) 0.0196(12) 0.0092(11) 0.0056(11) 0.0082(11)
C9 0.0554(19) 0.0263(14) 0.0246(14) 0.0154(12) 0.0118(13) 0.0126(13)
C10 0.0528(19) 0.0179(13) 0.0294(14) 0.0110(12) 0.0110(13) 0.0106(13)
C11 0.0291(14) 0.0187(12) 0.0212(12) 0.0072(10) 0.0065(11) 0.0073(11)
C12 0.0382(15) 0.0230(13) 0.0183(12) 0.0099(11) 0.0069(11) 0.0097(12)
C13 0.0362(15) 0.0240(13) 0.0193(13) 0.0091(11) 0.0067(11) 0.0078(12)
C14 0.0336(15) 0.0213(13) 0.0232(13) 0.0083(11) 0.0085(11) 0.0082(11)
O15 0.125(7) 0.086(6) 0.108(6) 0.017(5) -0.003(5) 0.074(5)
O15B 0.098(8) 0.081(7) 0.085(7) 0.023(6) -0.005(6) 0.071(6)

loop_
_atom_type_symbol
_atom_type_description
_atom_type_scat_dispersion_real
_atom_type_scat_dispersion_imag
_atom_type_scat_source
C C 0.0033 0.0016 'International Tables Vol C Tables 4.2.6.8 and 6.1.1.4'
H H 0.0000 0.0000 'International Tables Vol C Tables 4.2.6.8 and 6.1.1.4'
Co Co 0.3494 0.9721 'International Tables Vol C Tables 4.2.6.8 and 6.1.1.4'
N N 0.0061 0.0033 'International Tables Vol C Tables 4.2.6.8 and 6.1.1.4'
O O 0.0106 0.0060 'International Tables Vol C Tables 4.2.6.8 and 6.1.1.4'
Sr Sr -1.5307 3.2498 'International Tables Vol C Tables 4.2.6.8 and 6.1.1.4'

loop_
_geom_angle_atom_site_label_1
_geom_angle_atom_site_label_2
_geom_angle_atom_site_label_3
_geom_angle
_geom_angle_site_symmetry_1
_geom_angle_site_symmetry_3
O3 Sr1 O11B 98.3(4) 1_556 .
O3 Sr1 O9B 159.44(16) 1_556 .
O11B Sr1 O9B 91.3(4) . .
O3 Sr1 O2 89.82(7) 1_556 2_666
O11B Sr1 O2 68.9(4) . 2_666
O9B Sr1 O2 76.7(2) . 2_666
O3 Sr1 O9 155.0(2) 1_556 .
O11B Sr1 O9 105.1(4) . .
O9B Sr1 O9 16.67(17) . .
O2 Sr1 O9 90.6(3) 2_666 .
O3 Sr1 O10 84.94(9) 1_556 .
O11B Sr1 O10 142.1(4) . .
O9B Sr1 O10 76.4(2) . .
O2 Sr1 O10 73.47(8) 2_666 .
O9 Sr1 O10 71.29(19) . .
O3 Sr1 O12 85.78(7) 1_556 .
O11B Sr1 O12 147.8(4) . .
O9B Sr1 O12 95.7(3) . .
O2 Sr1 O12 143.32(8) 2_666 .
O9 Sr1 O12 79.0(3) . .
O10 Sr1 O12 69.87(8) . .
O3 Sr1 O11 107.7(4) 1_556 .
O11B Sr1 O11 9.5(7) . .
O9B Sr1 O11 82.0(4) . .
O2 Sr1 O11 68.5(4) 2_666 .
O9 Sr1 O11 95.6(4) . .
O10 Sr1 O11 139.6(4) . .
O12 Sr1 O11 146.9(4) . .
O3 Sr1 O5 127.45(6) 1_556 .
O11B Sr1 O5 72.8(4) . .
O9B Sr1 O5 72.76(15) . .
O2 Sr1 O5 129.67(6) 2_666 .
O9 Sr1 O5 69.14(19) . .
O10 Sr1 O5 133.44(8) . .
O12 Sr1 O5 79.36(6) . .
O11 Sr1 O5 68.4(4) . .
O3 Sr1 O6 79.61(6) 1_556 .
O11B Sr1 O6 76.2(4) . .
O9B Sr1 O6 120.51(16) . .
O2 Sr1 O6 141.49(8) 2_666 .
O9 Sr1 O6 114.1(2) . .
O10 Sr1 O6 140.79(8) . .
O12 Sr1 O6 73.21(8) . .
O11 Sr1 O6 79.6(4) . .
O5 Sr1 O6 47.85(5) . .
O3 Sr1 C13 103.21(7) 1_556 .
O11B Sr1 C13 74.4(4) . .
O9B Sr1 C13 96.85(16) . .
O2 Sr1 C13 142.44(8) 2_666 .
O9 Sr1 C13 91.5(2) . .
O10 Sr1 C13 141.80(8) . .
O12 Sr1 C13 73.56(7) . .
O11 Sr1 C13 74.0(4) . .
O5 Sr1 C13 24.26(6) . .
O6 Sr1 C13 23.67(6) . .
O3 Sr1 H9B 158.0(19) 1_556 .
O11B Sr1 H9B 102.6(19) . .
O9B Sr1 H9B 27.3(13) . .
O2 Sr1 H9B 104.0(12) 2_666 .
O9 Sr1 H9B 15.4(7) . .
O10 Sr1 H9B 82.8(13) . .
O12 Sr1 H9B 72.9(18) . .
O11 Sr1 H9B 93.4(19) . .
O5 Sr1 H9B 54.6(9) . .
O6 Sr1 H9B 98.7(7) . .
C13 Sr1 H9B 76.3(8) . .
O13 Co1 O14 172.00(12) . .
O13 Co1 O5 91.25(8) . .
O14 Co1 O5 93.25(10) . .
O13 Co1 O1 94.03(8) . .
O14 Co1 O1 92.37(10) . .
O5 Co1 O1 92.54(7) . .
O13 Co1 N2 87.57(8) . .
O14 Co1 N2 86.95(10) . .
O5 Co1 N2 77.50(7) . .
O1 Co1 N2 169.95(7) . .
O13 Co1 N1 85.79(8) . .
O14 Co1 N1 90.92(9) . .
O5 Co1 N1 169.40(8) . .
O1 Co1 N1 77.55(7) . .
N2 Co1 N1 112.48(8) . .
C6 O1 Co1 117.93(16) . .
C6 O2 Sr1 139.35(19) . 2_666
C7 O3 Sr1 178.3(2) . 1_554
C13 O5 Co1 117.89(16) . .
C13 O5 Sr1 94.23(15) . .
Co1 O5 Sr1 147.67(8) . .
C13 O6 Sr1 94.05(16) . .
Sr1 O9 H9A 137(5) . .
Sr1 O9 H9B 107(5) . .
H9A O9 H9B 115(2) . .
Sr1 O9 H9D 102(2) . .
H9A O9 H9D 99(7) . .
H9B O9 H9D 69(7) . .
Sr1 O9B H9A 121(4) . .
Sr1 O9B H9B 92(3) . .
H9A O9B H9B 69(3) . .
Sr1 O9B H9C 113.6(19) . .
H9A O9B H9C 93(5) . .
H9B O9B H9C 154(4) . .
Sr1 O9B H9D 114.9(19) . .
H9A O9B H9D 97(6) . .
H9B O9B H9D 53(5) . .
H9C O9B H9D 115(2) . .
Sr1 O10 H10A 113.3(17) . .
Sr1 O10 H10B 110.1(16) . .
H10A O10 H10B 116.0(18) . .
Sr1 O11 H11A 103(2) . .
Sr1 O11 H11B 103(2) . .
H11A O11 H11B 115(2) . .
Sr1 O11 H11C 92.8(18) . .
H11A O11 H11C 36(7) . .
H11B O11 H11C 151(7) . .
Sr1 O11 H11D 105(4) . .
H11A O11 H11D 123(8) . .
H11B O11 H11D 105(8) . .
H11C O11 H11D 93(5) . .
Sr1 O11B H11A 120(4) . .
Sr1 O11B H11B 99.8(16) . .
H11A O11B H11B 79(3) . .
Sr1 O11B H11C 118(2) . .
H11A O11B H11C 48(9) . .
H11B O11B H11C 125(7) . .
Sr1 O11B H11D 119(2) . .
H11A O11B H11D 116(5) . .
H11B O11B H11D 69(8) . .
H11C O11B H11D 116(2) . .
Sr1 O12 H12A 115(3) . .
Sr1 O12 H12B 111(3) . .
H12A O12 H12B 114.8(19) . .
Co1 O13 H13C 115(2) . .
Co1 O13 H13D 122(2) . .
H13C O13 H13D 115.5(18) . .
Co1 O14 H14C 122(3) . .
Co1 O14 H14D 120(3) . .
H14C O14 H14D 118(2) . .
C5 N1 C1 117.9(2) . .
C5 N1 Co1 129.44(17) . .
C1 N1 Co1 112.07(16) . .
C12 N2 C8 117.4(2) . .
C12 N2 Co1 129.52(17) . .
C8 N2 Co1 113.07(16) . .
N1 C1 C2 122.2(2) . .
N1 C1 C6 115.7(2) . .
C2 C1 C6 122.0(2) . .
C1 C2 C3 119.3(2) . .
C1 C2 H2 120.3 . .
C3 C2 H2 120.3 . .
C2 C3 C4 119.1(2) . .
C2 C3 H3 120.5 . .
C4 C3 H3 120.5 . .
C3 C4 C5 117.8(2) . .
C3 C4 C7 120.8(2) . .
C5 C4 C7 121.5(2) . .
N1 C5 C4 123.7(2) . .
N1 C5 H5 118.2 . .
C4 C5 H5 118.2 . .
O2 C6 O1 126.2(2) . .
O2 C6 C1 117.9(2) . .
O1 C6 C1 115.8(2) . .
O3 C7 O4 124.9(2) . .
O3 C7 C4 117.8(2) . .
O4 C7 C4 117.3(2) . .
N2 C8 C9 122.5(2) . .
N2 C8 C13 114.8(2) . .
C9 C8 C13 122.6(2) . .
C8 C9 C10 119.1(2) . .
C8 C9 H9 120.5 . .
C10 C9 H9 120.5 . .
C11 C10 C9 119.3(2) . .
C11 C10 H10 120.3 . .
C9 C10 H10 120.3 . .
C10 C11 C12 117.7(2) . .
C10 C11 C14 121.4(2) . .
C12 C11 C14 120.9(2) . .
N2 C12 C11 123.9(2) . .
N2 C12 H12 118.1 . .
C11 C12 H12 118.1 . .
O6 C13 O5 123.5(2) . .
O6 C13 C8 120.0(2) . .
O5 C13 C8 116.6(2) . .
O6 C13 Sr1 62.29(14) . .
O5 C13 Sr1 61.52(13) . .
C8 C13 Sr1 173.19(19) . .
O7 C14 O8 125.5(2) . .
O7 C14 C11 117.3(2) . .
O8 C14 C11 117.2(2) . .
H15A O15 H15B 127.7 . .
H15A O15 H15C 28.2 . .
H15B O15 H15C 143.1 . .
H15A O15 H15D 82.9 . .
H15B O15 H15D 148.5 . .
H15C O15 H15D 61.1 . .
H15A O15B H15C 46.2 . .
H15A O15B H15D 89.9 . .
H15C O15B H15D 98.4 . .

loop_
_geom_bond_atom_site_label_1
_geom_bond_atom_site_label_2
_geom_bond_distance
_geom_bond_site_symmetry_2
Sr1 O3 2.4768(18) 1_556
Sr1 O11B 2.508(15) .
Sr1 O9B 2.571(7) .
Sr1 O2 2.5775(19) 2_666
Sr1 O9 2.604(7) .
Sr1 O10 2.610(3) .
Sr1 O12 2.619(2) .
Sr1 O11 2.706(19) .
Sr1 O5 2.7071(17) .
Sr1 O6 2.726(2) .
Sr1 C13 3.072(3) .
Sr1 H9B 2.96(6) .
Co1 O13 2.051(2) .
Co1 O14 2.051(2) .
Co1 O5 2.0731(17) .
Co1 O1 2.0806(18) .
Co1 N2 2.151(2) .
Co1 N1 2.155(2) .
O1 C6 1.266(3) .
O2 C6 1.236(3) .
O2 Sr1 2.5775(19) 2_666
O3 C7 1.235(3) .
O3 Sr1 2.4768(18) 1_554
O4 C7 1.263(3) .
O5 C13 1.265(3) .
O6 C13 1.236(3) .
O7 C14 1.227(3) .
O8 C14 1.268(3) .
O9 H9A 0.822(10) .
O9 H9B 0.821(10) .
O9 H9D 1.05(5) .
O9B H9A 1.07(7) .
O9B H9B 1.36(5) .
O9B H9C 0.822(10) .
O9B H9D 0.823(10) .
O10 H10A 0.819(10) .
O10 H10B 0.816(10) .
O11 H11A 0.821(10) .
O11 H11B 0.824(10) .
O11 H11C 1.12(5) .
O11 H11D 0.76(8) .
O11B H11A 0.81(5) .
O11B H11B 1.29(3) .
O11B H11C 0.821(10) .
O11B H11D 0.821(10) .
O12 H12A 0.820(10) .
O12 H12B 0.823(10) .
O13 H13C 0.821(10) .
O13 H13D 0.823(10) .
O14 H14C 0.812(10) .
O14 H14D 0.813(10) .
N1 C5 1.333(3) .
N1 C1 1.346(3) .
N2 C12 1.337(3) .
N2 C8 1.347(3) .
C1 C2 1.374(3) .
C1 C6 1.513(3) .
C2 C3 1.383(4) .
C2 H2 0.9300 .
C3 C4 1.384(4) .
C3 H3 0.9300 .
C4 C5 1.386(3) .
C4 C7 1.513(3) .
C5 H5 0.9300 .
C8 C9 1.375(4) .
C8 C13 1.512(3) .
C9 C10 1.383(4) .
C9 H9 0.9300 .
C10 C11 1.381(4) .
C10 H10 0.9300 .
C11 C12 1.382(3) .
C11 C14 1.517(3) .
C12 H12 0.9300 .
O15 H15A 0.8200 .
O15 H15B 0.8201 .
O15 H15C 1.3268 .
O15 H15D 1.0805 .
O15B H15A 0.9745 .
O15B H15C 0.8201 .
O15B H15D 0.8201 .

loop_
_geom_hbond_atom_site_label_D
_geom_hbond_atom_site_label_H
_geom_hbond_atom_site_label_A
_geom_hbond_distance_DH
_geom_hbond_distance_HA
_geom_hbond_distance_DA
_geom_hbond_angle_DHA
_geom_hbond_site_symmetry_A
O9 H9A O15 0.822(10) 2.03(4) 2.779(12) 152(8) .
O9 H9B O1 0.821(10) 2.33(8) 2.844(8) 121(8) .
O9B H9C O1 0.822(10) 2.250(19) 3.006(10) 153(2) 2_666
O9B H9D O1 0.823(10) 1.942(16) 2.761(7) 173(7) .
O10 H10A O7 0.819(10) 1.977(14) 2.730(3) 153(2) 1_566
O10 H10B O15 0.816(10) 2.45(2) 3.250(14) 167(4) .
O10 H10B O15B 0.816(10) 1.75(2) 2.539(17) 161(4) .
O11 H11A O12 0.821(10) 2.35(3) 2.94(2) 129(4) 1_655
O11 H11B O15 0.824(10) 2.27(3) 2.94(2) 139(3) 2_666
O11B H11C O12 0.821(10) 2.34(3) 2.949(16) 131(4) 1_655
O11B H11D O15B 0.821(10) 2.52(6) 3.25(3) 148(9) 1_655
O11B H11D O10 0.821(10) 2.55(3) 3.187(16) 135(3) 1_655
O12 H12A O4 0.820(10) 1.959(13) 2.769(3) 169(4) 2
O12 H12B O6 0.823(10) 1.971(15) 2.773(3) 164(4) 2_556
O13 H13C O4 0.821(10) 1.922(12) 2.736(3) 171(3) 2
O13 H13D O8 0.823(10) 1.838(11) 2.659(3) 175(3) 2
O14 H14C O4 0.812(10) 1.975(16) 2.767(3) 165(4) 2_655
O14 H14D O8 0.813(10) 1.893(15) 2.693(3) 167(5) 2_655
O15 H15A O15 0.82 1.95 2.64(2) 141.0 2_566
O15 H15A O9 0.82 1.98 2.514(17) 122.2 2_566
O15 H15B O11 0.82 2.17 2.94(2) 156.8 2_666
O15B H15C O9B 0.82 2.03 2.754(19) 147.0 2_566
O15B H15D O8 0.82 2.21 2.837(19) 132.9 1_566
C12 H12 O8 0.93 2.50 2.821(3) 100.2 .

loop_
_geom_torsion_atom_site_label_1
_geom_torsion_atom_site_label_2
_geom_torsion_atom_site_label_3
_geom_torsion_atom_site_label_4
_geom_torsion
_geom_torsion_site_symmetry_1
O13 Co1 O1 C6 -80.0(2) .
O14 Co1 O1 C6 95.2(2) .
O5 Co1 O1 C6 -171.5(2) .
N2 Co1 O1 C6 -178.9(4) .
N1 Co1 O1 C6 4.7(2) .
O13 Co1 O5 C13 90.9(2) .
O14 Co1 O5 C13 -82.5(2) .
O1 Co1 O5 C13 -175.0(2) .
N2 Co1 O5 C13 3.7(2) .
N1 Co1 O5 C13 164.5(4) .
O13 Co1 O5 Sr1 -81.99(18) .
O14 Co1 O5 Sr1 104.62(19) .
O1 Co1 O5 Sr1 12.10(18) .
N2 Co1 O5 Sr1 -169.23(19) .
N1 Co1 O5 Sr1 -8.4(6) .
O3 Sr1 O5 C13 2.7(2) 1_556
O11B Sr1 O5 C13 90.1(4) .
O9B Sr1 O5 C13 -173.0(3) .
O2 Sr1 O5 C13 131.76(16) 2_666
O9 Sr1 O5 C13 -155.7(4) .
O10 Sr1 O5 C13 -122.20(18) .
O12 Sr1 O5 C13 -73.51(17) .
O11 Sr1 O5 C13 99.0(4) .
O6 Sr1 O5 C13 3.41(16) .
O3 Sr1 O5 Co1 176.41(16) 1_556
O11B Sr1 O5 Co1 -96.2(5) .
O9B Sr1 O5 Co1 0.7(3) .
O2 Sr1 O5 Co1 -54.5(2) 2_666
O9 Sr1 O5 Co1 18.0(4) .
O10 Sr1 O5 Co1 51.5(2) .
O12 Sr1 O5 Co1 100.20(18) .
O11 Sr1 O5 Co1 -87.3(4) .
O6 Sr1 O5 Co1 177.1(2) .
C13 Sr1 O5 Co1 173.7(3) .
O3 Sr1 O6 C13 175.94(19) 1_556
O11B Sr1 O6 C13 -82.7(4) .
O9B Sr1 O6 C13 0.5(4) .
O2 Sr1 O6 C13 -107.69(19) 2_666
O9 Sr1 O6 C13 17.9(4) .
O10 Sr1 O6 C13 107.5(2) .
O12 Sr1 O6 C13 87.25(18) .
O11 Sr1 O6 C13 -73.7(5) .
O5 Sr1 O6 C13 -3.49(16) .
O13 Co1 N1 C5 -83.7(2) .
O14 Co1 N1 C5 89.0(2) .
O5 Co1 N1 C5 -157.7(4) .
O1 Co1 N1 C5 -178.7(2) .
N2 Co1 N1 C5 2.0(3) .
O13 Co1 N1 C1 86.91(18) .
O14 Co1 N1 C1 -100.39(19) .
O5 Co1 N1 C1 12.9(5) .
O1 Co1 N1 C1 -8.16(17) .
N2 Co1 N1 C1 172.53(17) .
O13 Co1 N2 C12 85.5(2) .
O14 Co1 N2 C12 -88.7(2) .
O5 Co1 N2 C12 177.3(2) .
O1 Co1 N2 C12 -175.1(4) .
N1 Co1 N2 C12 1.0(3) .
O13 Co1 N2 C8 -94.89(18) .
O14 Co1 N2 C8 90.9(2) .
O5 Co1 N2 C8 -3.07(18) .
O1 Co1 N2 C8 4.5(6) .
N1 Co1 N2 C8 -179.31(17) .
C5 N1 C1 C2 1.6(4) .
Co1 N1 C1 C2 -170.2(2) .
C5 N1 C1 C6 -177.9(2) .
Co1 N1 C1 C6 10.4(3) .
N1 C1 C2 C3 -1.9(4) .
C6 C1 C2 C3 177.5(3) .
C1 C2 C3 C4 0.4(4) .
C2 C3 C4 C5 1.3(4) .
C2 C3 C4 C7 -179.3(3) .
C1 N1 C5 C4 0.3(4) .
Co1 N1 C5 C4 170.38(19) .
C3 C4 C5 N1 -1.7(4) .
C7 C4 C5 N1 178.9(2) .
Sr1 O2 C6 O1 37.0(5) 2_666
Sr1 O2 C6 C1 -141.3(2) 2_666
Co1 O1 C6 O2 -179.1(2) .
Co1 O1 C6 C1 -0.7(3) .
N1 C1 C6 O2 171.7(3) .
C2 C1 C6 O2 -7.8(4) .
N1 C1 C6 O1 -6.9(4) .
C2 C1 C6 O1 173.7(3) .
Sr1 O3 C7 O4 -117(6) 1_554
Sr1 O3 C7 C4 64(7) 1_554
C3 C4 C7 O3 10.6(4) .
C5 C4 C7 O3 -170.1(3) .
C3 C4 C7 O4 -168.6(3) .
C5 C4 C7 O4 10.8(4) .
C12 N2 C8 C9 0.9(4) .
Co1 N2 C8 C9 -178.8(2) .
C12 N2 C8 C13 -178.0(2) .
Co1 N2 C8 C13 2.3(3) .
N2 C8 C9 C10 -0.5(5) .
C13 C8 C9 C10 178.4(3) .
C8 C9 C10 C11 -0.2(5) .
C9 C10 C11 C12 0.4(4) .
C9 C10 C11 C14 179.8(3) .
C8 N2 C12 C11 -0.7(4) .
Co1 N2 C12 C11 178.9(2) .
C10 C11 C12 N2 0.1(4) .
C14 C11 C12 N2 -179.4(2) .
Sr1 O6 C13 O5 6.7(3) .
Sr1 O6 C13 C8 -172.7(2) .
Co1 O5 C13 O6 177.1(2) .
Sr1 O5 C13 O6 -6.7(3) .
Co1 O5 C13 C8 -3.6(3) .
Sr1 O5 C13 C8 172.6(2) .
Co1 O5 C13 Sr1 -176.20(18) .
N2 C8 C13 O6 -179.9(3) .
C9 C8 C13 O6 1.1(4) .
N2 C8 C13 O5 0.7(4) .
C9 C8 C13 O5 -178.2(3) .
N2 C8 C13 Sr1 72.6(15) .
C9 C8 C13 Sr1 -106.3(14) .
O3 Sr1 C13 O6 -4.11(19) 1_556
O11B Sr1 C13 O6 91.0(4) .
O9B Sr1 C13 O6 -179.5(3) .
O2 Sr1 C13 O6 103.35(19) 2_666
O9 Sr1 C13 O6 -163.7(4) .
O10 Sr1 C13 O6 -102.8(2) .
O12 Sr1 C13 O6 -85.59(18) .
O11 Sr1 C13 O6 100.8(5) .
O5 Sr1 C13 O6 173.7(3) .
O3 Sr1 C13 O5 -177.80(16) 1_556
O11B Sr1 C13 O5 -82.7(4) .
O9B Sr1 C13 O5 6.8(3) .
O2 Sr1 C13 O5 -70.3(2) 2_666
O9 Sr1 C13 O5 22.6(3) .
O10 Sr1 C13 O5 83.5(2) .
O12 Sr1 C13 O5 100.72(17) .
O11 Sr1 C13 O5 -72.8(4) .
O6 Sr1 C13 O5 -173.7(3) .
O3 Sr1 C13 C8 106.9(15) 1_556
O11B Sr1 C13 C8 -158.0(15) .
O9B Sr1 C13 C8 -68.5(15) .
O2 Sr1 C13 C8 -145.7(14) 2_666
O9 Sr1 C13 C8 -52.7(15) .
O10 Sr1 C13 C8 8.2(15) .
O12 Sr1 C13 C8 25.4(15) .
O11 Sr1 C13 C8 -148.2(15) .
O5 Sr1 C13 C8 -75.3(15) .
O6 Sr1 C13 C8 111.0(15) .
C10 C11 C14 O7 -14.2(4) .
C12 C11 C14 O7 165.2(3) .
C10 C11 C14 O8 166.8(3) .
C12 C11 C14 O8 -13.8(4) .
